data_4333762
loop_
_publ_author_name
'Chih-Chin Tsou'
'Fu-Te Tsai'
'Huang-Yeh Chen'
'I-Jui Hsu'
'Wen-Feng Liaw'

_publ_section_title
;
 Insight into One-Electron Oxidation of the {Fe(NO)2}9 Dinitrosyl Iron
 Complex (DNIC): Aminyl Radical Stabilized by [Fe(NO)2] Motif
;
_journal_name_full 'Inorganic Chemistry'
_journal_page_first 1631
_journal_page_last 1639
_journal_paper_doi 10.1021/ic302537d
_journal_volume 52
_journal_year 2013
_chemical_formula_moiety 'C24 H60 Fe K N4 O8 Si4'
_chemical_formula_sum 'C24 H60 Fe K N4 O8 Si4'
_chemical_formula_weight 740.07
_chemical_name_systematic
;
 ?
;
_space_group_IT_number 14
_symmetry_cell_setting monoclinic
_symmetry_space_group_name_Hall '-P 2yn'
_symmetry_space_group_name_H-M 'P 1 21/n 1'
_atom_sites_solution_hydrogens geom
_atom_sites_solution_primary direct
_atom_sites_solution_secondary difmap
_audit_creation_method SHELXL-97
_cell_angle_alpha 90.00
_cell_angle_beta 111.731(2)
_cell_angle_gamma 90.00
_cell_formula_units_Z 8
_cell_length_a 23.2705(8)
_cell_length_b 15.7542(6)
_cell_length_c 24.0988(9)
_cell_measurement_reflns_used 0
_cell_measurement_temperature 200(2)
_cell_measurement_theta_max 0
_cell_measurement_theta_min 0
_cell_volume 8206.9(5)
_computing_molecular_graphics 'Ortep-3 for Windows (Farrugia, 1997)'
_computing_publication_material 'WinGX publication routines (Farrugia, 1999)'
_computing_structure_refinement 'SHELXL-97 (Sheldrick, 1997)'
_computing_structure_solution 'SHELXS-86 (Sheldrick, 1986)'
_diffrn_ambient_temperature 200(2)
_diffrn_measured_fraction_theta_full 0.993
_diffrn_measured_fraction_theta_max 0.993
_diffrn_radiation_monochromator graphite
_diffrn_radiation_source 'fine-focus sealed tube'
_diffrn_radiation_type MoK\a
_diffrn_radiation_wavelength 0.71073
_diffrn_reflns_av_R_equivalents 0.0738
_diffrn_reflns_av_sigmaI/netI 0.1036
_diffrn_reflns_limit_h_max 27
_diffrn_reflns_limit_h_min -27
_diffrn_reflns_limit_k_max 17
_diffrn_reflns_limit_k_min -18
_diffrn_reflns_limit_l_max 28
_diffrn_reflns_limit_l_min -25
_diffrn_reflns_number 54135
_diffrn_reflns_theta_full 25.03
_diffrn_reflns_theta_max 25.03
_diffrn_reflns_theta_min 1.04
_exptl_absorpt_coefficient_mu 0.627
_exptl_absorpt_correction_T_max 0.9754
_exptl_absorpt_correction_T_min 0.6472
_exptl_absorpt_correction_type multi-scan
_exptl_crystal_colour brown(dark)
_exptl_crystal_density_diffrn 1.198
_exptl_crystal_description prism
_exptl_crystal_F_000 3176
_exptl_crystal_size_max 0.76
_exptl_crystal_size_mid 0.54
_exptl_crystal_size_min 0.04
_refine_diff_density_max 0.994
_refine_diff_density_min -0.471
_refine_diff_density_rms 0.090
_refine_ls_extinction_method none
_refine_ls_goodness_of_fit_ref 1.099
_refine_ls_hydrogen_treatment constr
_refine_ls_matrix_type full
_refine_ls_number_parameters 757
_refine_ls_number_reflns 14412
_refine_ls_number_restraints 0
_refine_ls_restrained_S_all 1.099
_refine_ls_R_factor_all 0.1374
_refine_ls_R_factor_gt 0.0770
_refine_ls_shift/su_max 0.001
_refine_ls_shift/su_mean 0.000
_refine_ls_structure_factor_coef Fsqd
_refine_ls_weighting_details 'calc w=1/[\s^2^(Fo^2^)+(0.0665P)^2^+38.1418P] where P=(Fo^2^+2Fc^2^)/3'
_refine_ls_weighting_scheme calc
_refine_ls_wR_factor_gt 0.2042
_refine_ls_wR_factor_ref 0.2275
_reflns_number_gt 8662
_reflns_number_total 14412
_reflns_threshold_expression >2sigma(I)
_cod_data_source_file ic302537d_si_001_2.cif
_cod_data_source_block a13328
_cod_original_sg_symbol_H-M 'P 21/n'
_cod_database_code 4333762

loop_
_symmetry_equiv_pos_as_xyz
'x, y, z'
'-x+1/2, y+1/2, -z+1/2'
'-x, -y, -z'
'x-1/2, -y-1/2, z-1/2'

loop_
_atom_site_label
_atom_site_type_symbol
_atom_site_fract_x
_atom_site_fract_y
_atom_site_fract_z
_atom_site_U_iso_or_equiv
_atom_site_adp_type
_atom_site_occupancy
_atom_site_symmetry_multiplicity
_atom_site_calc_flag
_atom_site_refinement_flags
C1 C 0.6373(5) 0.3203(7) 1.2660(5) 0.081(3) Uani 1 1 d .
H1A H 0.5952 0.2964 1.2550 0.097 Uiso 1 1 calc R
H1B H 0.6408 0.3701 1.2922 0.097 Uiso 1 1 calc R
C2 C 0.6837(5) 0.2560(7) 1.2979(4) 0.077(3) Uani 1 1 d .
H2A H 0.7259 0.2779 1.3057 0.093 Uiso 1 1 calc R
H2B H 0.6804 0.2424 1.3367 0.093 Uiso 1 1 calc R
C3 C 0.7117(4) 0.1140(7) 1.2905(4) 0.076(3) Uani 1 1 d .
H3A H 0.7055 0.0992 1.3278 0.091 Uiso 1 1 calc R
H3B H 0.7555 0.1305 1.3009 0.091 Uiso 1 1 calc R
C4 C 0.6968(4) 0.0404(6) 1.2498(4) 0.071(3) Uani 1 1 d .
H4A H 0.7201 -0.0101 1.2708 0.085 Uiso 1 1 calc R
H4B H 0.6521 0.0275 1.2361 0.085 Uiso 1 1 calc R
C5 C 0.7039(5) -0.0076(6) 1.1586(5) 0.077(3) Uani 1 1 d .
H5A H 0.6594 -0.0224 1.1411 0.092 Uiso 1 1 calc R
H5B H 0.7271 -0.0582 1.1795 0.092 Uiso 1 1 calc R
C6 C 0.7258(5) 0.0182(6) 1.1104(5) 0.077(3) Uani 1 1 d .
H6A H 0.7690 0.0385 1.1280 0.092 Uiso 1 1 calc R
H6B H 0.7243 -0.0309 1.0842 0.092 Uiso 1 1 calc R
C7 C 0.7032(4) 0.1104(6) 1.0280(4) 0.059(2) Uani 1 1 d .
H7A H 0.7012 0.0616 1.0014 0.071 Uiso 1 1 calc R
H7B H 0.7460 0.1328 1.0430 0.071 Uiso 1 1 calc R
C8 C 0.6596(4) 0.1771(7) 0.9946(4) 0.063(3) Uani 1 1 d .
H8A H 0.6692 0.1945 0.9595 0.076 Uiso 1 1 calc R
H8B H 0.6169 0.1547 0.9800 0.076 Uiso 1 1 calc R
C9 C 0.6277(4) 0.3171(6) 1.0006(4) 0.062(3) Uani 1 1 d .
H9A H 0.5834 0.3012 0.9848 0.074 Uiso 1 1 calc R
H9B H 0.6393 0.3334 0.9665 0.074 Uiso 1 1 calc R
C10 C 0.6380(4) 0.3903(6) 1.0427(4) 0.071(3) Uani 1 1 d .
H10A H 0.6824 0.4057 1.0592 0.085 Uiso 1 1 calc R
H10B H 0.6141 0.4403 1.0214 0.085 Uiso 1 1 calc R
C11 C 0.6209(6) 0.4342(7) 1.1281(6) 0.096(4) Uani 1 1 d .
H11A H 0.5931 0.4803 1.1057 0.116 Uiso 1 1 calc R
H11B H 0.6636 0.4570 1.1450 0.116 Uiso 1 1 calc R
C12 C 0.6018(6) 0.4047(7) 1.1771(6) 0.092(4) Uani 1 1 d .
H12A H 0.5985 0.4536 1.2015 0.110 Uiso 1 1 calc R
H12B H 0.5609 0.3766 1.1603 0.110 Uiso 1 1 calc R
C13 C 0.9751(5) 0.0722(6) 1.2307(4) 0.079(3) Uani 1 1 d .
H13A H 0.9483 0.0724 1.1884 0.119 Uiso 1 1 calc R
H13B H 0.9693 0.0191 1.2492 0.119 Uiso 1 1 calc R
H13C H 1.0184 0.0771 1.2346 0.119 Uiso 1 1 calc R
C14 C 0.8762(4) 0.1439(6) 1.2723(5) 0.080(3) Uani 1 1 d .
H14A H 0.8444 0.1502 1.2323 0.119 Uiso 1 1 calc R
H14B H 0.8687 0.1849 1.2995 0.119 Uiso 1 1 calc R
H14C H 0.8747 0.0862 1.2869 0.119 Uiso 1 1 calc R
C15 C 1.0107(5) 0.1510(7) 1.3481(4) 0.086(3) Uani 1 1 d .
H15A H 1.0529 0.1604 1.3498 0.129 Uiso 1 1 calc R
H15B H 1.0073 0.0934 1.3620 0.129 Uiso 1 1 calc R
H15C H 1.0010 0.1924 1.3737 0.129 Uiso 1 1 calc R
C16 C 0.9530(5) 0.3694(6) 1.3354(4) 0.071(3) Uani 1 1 d .
H16A H 0.9604 0.3201 1.3619 0.107 Uiso 1 1 calc R
H16B H 0.9084 0.3794 1.3163 0.107 Uiso 1 1 calc R
H16C H 0.9729 0.4195 1.3587 0.107 Uiso 1 1 calc R
C17 C 1.0726(4) 0.3433(7) 1.3141(5) 0.092(4) Uani 1 1 d .
H17A H 1.0841 0.2927 1.3395 0.137 Uiso 1 1 calc R
H17B H 1.0876 0.3941 1.3387 0.137 Uiso 1 1 calc R
H17C H 1.0913 0.3403 1.2838 0.137 Uiso 1 1 calc R
C18 C 0.9689(5) 0.4467(5) 1.2302(4) 0.070(3) Uani 1 1 d .
H18A H 0.9240 0.4522 1.2095 0.106 Uiso 1 1 calc R
H18B H 0.9887 0.4434 1.2008 0.106 Uiso 1 1 calc R
H18C H 0.9848 0.4962 1.2560 0.106 Uiso 1 1 calc R
C19 C 1.0332(4) 0.2414(6) 1.1394(4) 0.056(2) Uani 1 1 d .
H19A H 1.0101 0.1900 1.1408 0.084 Uiso 1 1 calc R
H19B H 1.0492 0.2679 1.1790 0.084 Uiso 1 1 calc R
H19C H 1.0678 0.2266 1.1274 0.084 Uiso 1 1 calc R
C20 C 1.0293(3) 0.4139(5) 1.0849(4) 0.058(2) Uani 1 1 d .
H20A H 1.0040 0.4564 1.0566 0.087 Uiso 1 1 calc R
H20B H 1.0639 0.3972 1.0733 0.087 Uiso 1 1 calc R
H20C H 1.0455 0.4382 1.1252 0.087 Uiso 1 1 calc R
C21 C 0.9598(4) 0.2643(6) 1.0093(4) 0.066(3) Uani 1 1 d .
H21A H 0.9326 0.3010 0.9776 0.099 Uiso 1 1 d R
H21B H 0.9385 0.2109 1.0099 0.099 Uiso 1 1 d R
H21C H 0.9976 0.2524 1.0018 0.099 Uiso 1 1 d R
C22 C 0.8786(4) 0.4670(6) 0.9953(4) 0.069(3) Uani 1 1 d .
H22A H 0.8938 0.4285 0.9718 0.103 Uiso 1 1 calc R
H22B H 0.9111 0.5078 1.0165 0.103 Uiso 1 1 calc R
H22C H 0.8422 0.4975 0.9686 0.103 Uiso 1 1 calc R
C23 C 0.7896(3) 0.3357(6) 1.0054(4) 0.058(2) Uani 1 1 d .
H23A H 0.8039 0.2917 0.9848 0.086 Uiso 1 1 calc R
H23B H 0.7583 0.3710 0.9759 0.086 Uiso 1 1 calc R
H23C H 0.7715 0.3089 1.0319 0.086 Uiso 1 1 calc R
C24 C 0.8283(4) 0.4866(6) 1.0902(4) 0.067(3) Uani 1 1 d .
H24A H 0.8628 0.5228 1.1140 0.101 Uiso 1 1 calc R
H24B H 0.8103 0.4589 1.1164 0.101 Uiso 1 1 calc R
H24C H 0.7967 0.5214 1.0606 0.101 Uiso 1 1 calc R
C25 C 0.9406(7) -0.0176(8) 0.9172(6) 0.133(7) Uani 1 1 d .
H25A H 0.9675 -0.0637 0.9410 0.159 Uiso 1 1 calc R
H25B H 0.9231 -0.0359 0.8749 0.159 Uiso 1 1 calc R
C26 C 0.8906(7) -0.0002(8) 0.9389(6) 0.133(7) Uani 1 1 d .
H26A H 0.8702 -0.0540 0.9423 0.160 Uiso 1 1 calc R
H26B H 0.9079 0.0262 0.9789 0.160 Uiso 1 1 calc R
C27 C 0.7960(7) 0.0710(9) 0.9173(5) 0.107(5) Uani 1 1 d .
H27A H 0.7753 0.0174 0.9206 0.128 Uiso 1 1 calc R
H27B H 0.8103 0.1000 0.9566 0.128 Uiso 1 1 calc R
C28 C 0.7542(6) 0.1243(9) 0.8723(6) 0.106(4) Uani 1 1 d .
H28A H 0.7425 0.0958 0.8331 0.127 Uiso 1 1 calc R
H28B H 0.7161 0.1324 0.8809 0.127 Uiso 1 1 calc R
C29 C 0.7398(5) 0.2615(9) 0.8274(5) 0.089(4) Uani 1 1 d .
H29A H 0.7022 0.2707 0.8368 0.106 Uiso 1 1 calc R
H29B H 0.7268 0.2371 0.7867 0.106 Uiso 1 1 calc R
C30 C 0.7718(5) 0.3435(7) 0.8296(4) 0.079(3) Uani 1 1 d .
H30A H 0.7433 0.3840 0.8011 0.094 Uiso 1 1 calc R
H30B H 0.7846 0.3681 0.8702 0.094 Uiso 1 1 calc R
C31 C 0.8521(5) 0.4059(6) 0.8096(4) 0.077(3) Uani 1 1 d .
H31A H 0.8654 0.4372 0.8479 0.092 Uiso 1 1 calc R
H31B H 0.8225 0.4419 0.7784 0.092 Uiso 1 1 calc R
C32 C 0.9064(5) 0.3881(6) 0.7938(5) 0.078(3) Uani 1 1 d .
H32A H 0.8941 0.3530 0.7572 0.093 Uiso 1 1 calc R
H32B H 0.9243 0.4419 0.7862 0.093 Uiso 1 1 calc R
C33 C 1.0079(5) 0.3350(9) 0.8345(5) 0.111(5) Uani 1 1 d .
H33A H 1.0280 0.3911 0.8373 0.134 Uiso 1 1 calc R
H33B H 1.0010 0.3106 0.7947 0.134 Uiso 1 1 calc R
C34 C 1.0481(5) 0.2776(11) 0.8823(5) 0.110(5) Uani 1 1 d .
H34A H 1.0898 0.2743 0.8803 0.132 Uiso 1 1 calc R
H34B H 1.0524 0.3001 0.9220 0.132 Uiso 1 1 calc R
C35 C 1.0593(5) 0.1316(12) 0.9108(5) 0.120(6) Uani 1 1 d .
H35A H 1.0727 0.1476 0.9534 0.144 Uiso 1 1 calc R
H35B H 1.0966 0.1234 0.9009 0.144 Uiso 1 1 calc R
C36 C 1.0234(8) 0.0536(9) 0.8999(5) 0.121(6) Uani 1 1 d .
H36A H 1.0050 0.0426 0.8563 0.145 Uiso 1 1 calc R
H36B H 1.0510 0.0054 0.9190 0.145 Uiso 1 1 calc R
C37 C 0.8707(4) 0.1299(7) 0.7414(4) 0.075(3) Uani 1 1 d .
H37A H 0.8314 0.1247 0.7475 0.112 Uiso 1 1 d R
H37B H 0.8903 0.1841 0.7579 0.112 Uiso 1 1 d R
H37C H 0.8981 0.0831 0.7617 0.112 Uiso 1 1 d R
C38 C 0.8302(5) 0.0154(6) 0.6332(5) 0.081(3) Uani 1 1 d .
H38A H 0.7888 0.0059 0.6337 0.121 Uiso 1 1 calc R
H38B H 0.8592 -0.0256 0.6597 0.121 Uiso 1 1 calc R
H38C H 0.8291 0.0082 0.5924 0.121 Uiso 1 1 calc R
C39 C 0.9342(4) 0.1355(7) 0.6564(5) 0.088(4) Uani 1 1 d .
H39A H 0.9306 0.1343 0.6146 0.132 Uiso 1 1 calc R
H39B H 0.9597 0.0877 0.6779 0.132 Uiso 1 1 calc R
H39C H 0.9535 0.1889 0.6748 0.132 Uiso 1 1 calc R
C40 C 0.6714(4) 0.2105(6) 0.5430(4) 0.068(3) Uani 1 1 d .
H40A H 0.6751 0.1574 0.5234 0.102 Uiso 1 1 calc R
H40B H 0.6765 0.2588 0.5196 0.102 Uiso 1 1 calc R
H40C H 0.6305 0.2134 0.5458 0.102 Uiso 1 1 calc R
C41 C 0.7231(4) 0.3157(6) 0.6542(4) 0.062(2) Uani 1 1 d .
H41A H 0.7542 0.3199 0.6947 0.093 Uiso 1 1 calc R
H41B H 0.6816 0.3178 0.6557 0.093 Uiso 1 1 calc R
H41C H 0.7282 0.3630 0.6300 0.093 Uiso 1 1 calc R
C42 C 0.7090(4) 0.1290(6) 0.6622(4) 0.061(2) Uani 1 1 d .
H42A H 0.7128 0.0733 0.6458 0.091 Uiso 1 1 calc R
H42B H 0.6659 0.1382 0.6580 0.091 Uiso 1 1 calc R
H42C H 0.7357 0.1311 0.7045 0.091 Uiso 1 1 calc R
C43 C 0.8079(4) 0.1494(6) 0.4785(4) 0.068(3) Uani 1 1 d .
H43A H 0.7731 0.1845 0.4784 0.102 Uiso 1 1 calc R
H43B H 0.8186 0.1088 0.5116 0.102 Uiso 1 1 calc R
H43C H 0.7963 0.1186 0.4406 0.102 Uiso 1 1 calc R
C44 C 0.8514(5) 0.2851(7) 0.4183(4) 0.078(3) Uani 1 1 d .
H44A H 0.8851 0.3237 0.4200 0.116 Uiso 1 1 calc R
H44B H 0.8147 0.3182 0.4150 0.116 Uiso 1 1 calc R
H44C H 0.8418 0.2480 0.3833 0.116 Uiso 1 1 calc R
C45 C 0.9385(4) 0.1443(6) 0.4863(5) 0.084(3) Uani 1 1 d .
H45A H 0.9759 0.1768 0.4911 0.126 Uiso 1 1 calc R
H45B H 0.9245 0.1143 0.4479 0.126 Uiso 1 1 calc R
H45C H 0.9475 0.1031 0.5188 0.126 Uiso 1 1 calc R
C46 C 0.9288(4) 0.4622(5) 0.5455(4) 0.051(2) Uani 1 1 d .
H46A H 0.9046 0.4624 0.5024 0.077 Uiso 1 1 calc R
H46B H 0.9643 0.5003 0.5542 0.077 Uiso 1 1 calc R
H46C H 0.9027 0.4817 0.5669 0.077 Uiso 1 1 calc R
C47 C 1.0158(3) 0.3309(6) 0.5362(4) 0.056(2) Uani 1 1 d .
H47A H 0.9955 0.3278 0.4926 0.084 Uiso 1 1 calc R
H47B H 1.0365 0.2768 0.5514 0.084 Uiso 1 1 calc R
H47C H 1.0465 0.3767 0.5469 0.084 Uiso 1 1 calc R
C48 C 1.0022(4) 0.3554(5) 0.6516(3) 0.053(2) Uani 1 1 d .
H48A H 1.0171 0.2983 0.6656 0.080 Uiso 1 1 calc R
H48B H 0.9760 0.3759 0.6726 0.080 Uiso 1 1 calc R
H48C H 1.0375 0.3937 0.6596 0.080 Uiso 1 1 calc R
N1 N 0.8297(3) 0.3102(5) 1.1618(3) 0.0516(18) Uani 1 1 d .
N2 N 0.8799(3) 0.1753(4) 1.1204(3) 0.0467(17) Uani 1 1 d .
N3 N 0.9579(2) 0.2578(4) 1.2371(2) 0.0330(14) Uani 1 1 d .
N4 N 0.9161(2) 0.3437(4) 1.0982(2) 0.0327(14) Uani 1 1 d .
N5 N 0.8558(3) 0.3832(4) 0.6341(3) 0.0501(17) Uani 1 1 d .
N6 N 0.7699(3) 0.3426(5) 0.5274(3) 0.0520(18) Uani 1 1 d .
N7 N 0.8059(2) 0.2025(4) 0.6197(2) 0.0350(14) Uani 1 1 d .
N8 N 0.8972(2) 0.2805(4) 0.5505(2) 0.0308(13) Uani 1 1 d .
O1 O 0.7776(3) 0.3038(5) 1.1585(3) 0.077(2) Uani 1 1 d .
O2 O 0.8660(3) 0.1166(4) 1.0898(3) 0.081(2) Uani 1 1 d .
O3 O 0.6474(3) 0.3459(4) 1.2136(3) 0.0654(17) Uani 1 1 d .
O4 O 0.6726(3) 0.1820(4) 1.2616(2) 0.0611(16) Uani 1 1 d .
O5 O 0.7131(3) 0.0601(4) 1.1998(3) 0.0605(16) Uani 1 1 d .
O6 O 0.6871(2) 0.0833(4) 1.0771(2) 0.0534(15) Uani 1 1 d .
O7 O 0.6641(2) 0.2472(4) 1.0313(2) 0.0485(14) Uani 1 1 d .
O8 O 0.6184(3) 0.3661(4) 1.0892(3) 0.0604(16) Uani 1 1 d .
O9 O 0.9764(4) 0.0597(4) 0.9228(3) 0.084(2) Uani 1 1 d .
O10 O 0.8479(4) 0.0536(4) 0.8997(3) 0.084(2) Uani 1 1 d .
O11 O 0.7800(3) 0.2041(4) 0.8694(3) 0.0691(18) Uani 1 1 d .
O12 O 0.8233(3) 0.3300(4) 0.8149(2) 0.0591(15) Uani 1 1 d .
O13 O 0.9505(3) 0.3442(4) 0.8422(3) 0.0698(18) Uani 1 1 d .
O14 O 1.0213(3) 0.1967(6) 0.8742(3) 0.086(2) Uani 1 1 d .
O15 O 0.8501(3) 0.4528(4) 0.6498(3) 0.0728(19) Uani 1 1 d .
O16 O 0.7333(3) 0.3893(5) 0.4952(3) 0.087(2) Uani 1 1 d .
Si1 Si 0.95476(10) 0.16379(14) 1.26907(9) 0.0446(6) Uani 1 1 d .
Si2 Si 0.98625(9) 0.34869(15) 1.27646(9) 0.0415(5) Uani 1 1 d .
Si3 Si 0.98056(9) 0.31791(14) 1.08389(9) 0.0376(5) Uani 1 1 d .
Si4 Si 0.85693(9) 0.40393(14) 1.05080(9) 0.0394(5) Uani 1 1 d .
Si5 Si 0.85652(9) 0.12706(14) 0.65988(9) 0.0399(5) Uani 1 1 d .
Si6 Si 0.73300(9) 0.21440(15) 0.62024(9) 0.0411(5) Uani 1 1 d .
Si7 Si 0.87590(10) 0.21874(15) 0.48806(9) 0.0429(5) Uani 1 1 d .
Si8 Si 0.95653(9) 0.35246(13) 0.56996(9) 0.0344(5) Uani 1 1 d .
Fe1 Fe 0.89443(4) 0.27099(7) 1.15409(4) 0.0309(3) Uani 1 1 d .
Fe2 Fe 0.83241(4) 0.30263(7) 0.58330(4) 0.0335(3) Uani 1 1 d .
K1 K 0.67014(8) 0.21527(11) 1.14544(7) 0.0461(4) Uani 1 1 d .
K2 K 0.90105(8) 0.19879(11) 0.87389(7) 0.0480(5) Uani 1 1 d .

loop_
_atom_site_aniso_label
_atom_site_aniso_U_11
_atom_site_aniso_U_22
_atom_site_aniso_U_33
_atom_site_aniso_U_23
_atom_site_aniso_U_13
_atom_site_aniso_U_12
C1 0.093(8) 0.092(9) 0.076(7) -0.032(6) 0.052(6) -0.016(7)
C2 0.077(7) 0.107(9) 0.044(5) -0.018(6) 0.019(5) -0.015(7)
C3 0.060(6) 0.105(9) 0.051(6) 0.029(6) 0.009(5) -0.006(6)
C4 0.071(6) 0.061(7) 0.076(7) 0.035(6) 0.023(5) 0.004(5)
C5 0.086(7) 0.043(6) 0.111(8) 0.007(6) 0.048(7) 0.011(5)
C6 0.084(7) 0.048(6) 0.110(8) 0.000(6) 0.048(7) 0.016(6)
C7 0.053(5) 0.065(7) 0.069(6) -0.027(5) 0.033(5) -0.023(5)
C8 0.050(5) 0.099(8) 0.041(5) -0.013(5) 0.018(4) -0.018(5)
C9 0.038(5) 0.089(8) 0.051(5) 0.025(5) 0.007(4) -0.006(5)
C10 0.053(6) 0.071(7) 0.084(7) 0.039(6) 0.019(5) 0.007(5)
C11 0.111(9) 0.044(7) 0.141(11) 0.011(7) 0.055(9) 0.019(6)
C12 0.106(9) 0.063(8) 0.120(10) -0.018(7) 0.058(8) 0.016(7)
C13 0.121(9) 0.057(7) 0.057(6) 0.020(5) 0.030(6) 0.032(6)
C14 0.085(7) 0.073(7) 0.095(8) 0.029(6) 0.049(6) -0.006(6)
C15 0.112(9) 0.083(8) 0.045(5) 0.019(5) 0.008(5) 0.028(7)
C16 0.098(7) 0.070(7) 0.056(6) -0.013(5) 0.041(5) -0.009(6)
C17 0.050(6) 0.111(9) 0.093(8) -0.041(7) 0.004(5) -0.028(6)
C18 0.111(8) 0.043(6) 0.064(6) -0.015(5) 0.040(6) -0.027(5)
C19 0.040(5) 0.067(6) 0.062(5) -0.001(5) 0.021(4) 0.013(4)
C20 0.037(5) 0.055(6) 0.084(6) 0.007(5) 0.025(4) -0.002(4)
C21 0.069(6) 0.076(7) 0.059(6) -0.016(5) 0.031(5) 0.005(5)
C22 0.057(6) 0.087(8) 0.056(5) 0.036(5) 0.015(4) 0.004(5)
C23 0.039(5) 0.078(7) 0.051(5) 0.008(5) 0.012(4) -0.002(4)
C24 0.058(6) 0.067(7) 0.070(6) 0.005(5) 0.016(5) 0.030(5)
C25 0.145(13) 0.043(8) 0.113(11) -0.017(7) -0.065(10) 0.031(9)
C26 0.153(14) 0.056(9) 0.114(11) 0.041(8) -0.040(10) -0.024(9)
C27 0.135(12) 0.119(11) 0.064(8) 0.001(7) 0.034(8) -0.060(9)
C28 0.092(9) 0.157(13) 0.086(9) -0.029(9) 0.054(8) -0.058(9)
C29 0.051(6) 0.151(12) 0.067(7) 0.002(7) 0.025(5) 0.014(7)
C30 0.068(7) 0.094(9) 0.066(7) -0.006(6) 0.015(5) 0.019(6)
C31 0.111(9) 0.038(6) 0.063(6) 0.004(5) 0.013(6) -0.001(6)
C32 0.094(8) 0.053(7) 0.079(7) 0.017(5) 0.023(6) -0.018(6)
C33 0.071(8) 0.176(14) 0.093(9) 0.022(9) 0.036(7) -0.039(8)
C34 0.041(6) 0.207(17) 0.076(8) 0.032(10) 0.014(6) -0.001(8)
C35 0.066(8) 0.238(19) 0.054(7) 0.013(10) 0.022(6) 0.079(10)
C36 0.156(15) 0.106(12) 0.062(8) -0.020(8) -0.004(8) 0.082(11)
C37 0.073(6) 0.087(8) 0.045(5) 0.010(5) -0.001(5) 0.008(6)
C38 0.100(8) 0.044(6) 0.092(8) 0.003(5) 0.028(6) 0.014(6)
C39 0.056(6) 0.081(8) 0.133(9) 0.073(7) 0.041(6) 0.034(5)
C40 0.039(5) 0.091(8) 0.063(6) 0.011(5) 0.007(4) -0.019(5)
C41 0.046(5) 0.064(6) 0.079(6) 0.005(5) 0.027(5) 0.008(4)
C42 0.049(5) 0.065(6) 0.072(6) 0.020(5) 0.027(4) -0.006(4)
C43 0.082(7) 0.073(7) 0.052(5) -0.028(5) 0.028(5) -0.039(5)
C44 0.092(7) 0.095(8) 0.040(5) -0.004(5) 0.017(5) -0.034(6)
C45 0.077(7) 0.058(7) 0.111(8) -0.043(6) 0.029(6) -0.005(5)
C46 0.049(5) 0.036(5) 0.062(5) 0.013(4) 0.012(4) -0.001(4)
C47 0.037(5) 0.065(6) 0.069(6) -0.007(5) 0.023(4) -0.007(4)
C48 0.046(5) 0.037(5) 0.055(5) -0.004(4) -0.007(4) -0.009(4)
N1 0.038(4) 0.079(5) 0.042(4) 0.014(4) 0.018(3) 0.004(4)
N2 0.047(4) 0.041(4) 0.040(4) -0.003(3) 0.003(3) -0.016(3)
N3 0.031(3) 0.036(4) 0.028(3) 0.002(3) 0.006(2) 0.000(3)
N4 0.028(3) 0.040(4) 0.031(3) 0.003(3) 0.013(2) 0.001(3)
N5 0.054(4) 0.041(5) 0.063(4) -0.012(4) 0.030(4) -0.012(3)
N6 0.038(4) 0.061(5) 0.058(4) 0.015(4) 0.019(3) -0.006(3)
N7 0.035(3) 0.032(4) 0.041(3) 0.003(3) 0.017(3) 0.000(3)
N8 0.025(3) 0.036(4) 0.029(3) -0.005(3) 0.008(2) -0.006(3)
O1 0.038(3) 0.125(6) 0.078(4) 0.015(4) 0.032(3) 0.000(4)
O2 0.066(4) 0.062(5) 0.086(5) -0.032(4) -0.004(4) -0.003(3)
O3 0.067(4) 0.060(4) 0.078(4) -0.025(3) 0.037(4) -0.014(3)
O4 0.050(3) 0.088(5) 0.040(3) -0.005(3) 0.011(3) -0.019(3)
O5 0.059(4) 0.050(4) 0.069(4) 0.011(3) 0.021(3) -0.006(3)
O6 0.052(3) 0.051(4) 0.063(4) -0.020(3) 0.028(3) -0.012(3)
O7 0.041(3) 0.064(4) 0.036(3) 0.005(3) 0.008(2) -0.004(3)
O8 0.055(4) 0.047(4) 0.078(4) 0.014(3) 0.023(3) 0.007(3)
O9 0.105(6) 0.054(5) 0.062(4) -0.017(3) -0.007(4) 0.029(4)
O10 0.113(6) 0.058(5) 0.057(4) 0.004(3) 0.004(4) -0.032(4)
O11 0.065(4) 0.080(5) 0.071(4) -0.012(4) 0.036(4) -0.018(4)
O12 0.063(4) 0.050(4) 0.062(4) -0.006(3) 0.020(3) 0.004(3)
O13 0.070(4) 0.075(5) 0.056(4) 0.018(3) 0.013(3) -0.013(4)
O14 0.066(5) 0.132(7) 0.054(4) 0.008(4) 0.016(4) 0.027(5)
O15 0.097(5) 0.038(4) 0.095(5) -0.022(4) 0.050(4) -0.011(4)
O16 0.050(4) 0.096(6) 0.097(5) 0.052(4) 0.007(4) 0.019(4)
Si1 0.0538(14) 0.0427(14) 0.0325(11) 0.0069(10) 0.0104(10) 0.0067(11)
Si2 0.0383(12) 0.0494(15) 0.0346(11) -0.0087(10) 0.0108(9) -0.0097(10)
Si3 0.0348(11) 0.0456(14) 0.0379(11) 0.0001(10) 0.0197(9) 0.0027(10)
Si4 0.0345(11) 0.0444(14) 0.0397(12) 0.0120(10) 0.0141(9) 0.0083(10)
Si5 0.0374(12) 0.0374(13) 0.0420(12) 0.0099(10) 0.0111(9) 0.0011(10)
Si6 0.0282(11) 0.0512(15) 0.0400(12) 0.0083(10) 0.0083(9) -0.0053(10)
Si7 0.0432(12) 0.0473(15) 0.0383(12) -0.0133(10) 0.0152(9) -0.0171(10)
Si8 0.0289(10) 0.0310(12) 0.0384(11) 0.0005(9) 0.0069(8) -0.0042(9)
Fe1 0.0247(5) 0.0378(6) 0.0279(5) 0.0039(4) 0.0068(4) -0.0014(4)
Fe2 0.0288(5) 0.0351(6) 0.0352(6) 0.0021(5) 0.0102(4) -0.0020(5)
K1 0.0538(11) 0.0438(11) 0.0420(9) 0.0011(8) 0.0194(8) 0.0004(8)
K2 0.0531(11) 0.0477(12) 0.0415(10) 0.0008(8) 0.0155(8) 0.0026(9)

loop_
_atom_type_symbol
_atom_type_description
_atom_type_scat_dispersion_real
_atom_type_scat_dispersion_imag
_atom_type_scat_source
C C 0.0033 0.0016 'International Tables Vol C Tables 4.2.6.8 and 6.1.1.4'
H H 0.0000 0.0000 'International Tables Vol C Tables 4.2.6.8 and 6.1.1.4'
N N 0.0061 0.0033 'International Tables Vol C Tables 4.2.6.8 and 6.1.1.4'
O O 0.0106 0.0060 'International Tables Vol C Tables 4.2.6.8 and 6.1.1.4'
Si Si 0.0817 0.0704 'International Tables Vol C Tables 4.2.6.8 and 6.1.1.4'
Fe Fe 0.3463 0.8444 'International Tables Vol C Tables 4.2.6.8 and 6.1.1.4'
K K 0.2009 0.2494 'International Tables Vol C Tables 4.2.6.8 and 6.1.1.4'

loop_
_geom_angle_atom_site_label_1
_geom_angle_atom_site_label_2
_geom_angle_atom_site_label_3
_geom_angle
O3 C1 C2 109.1(8)
O3 C1 H1A 109.9
C2 C1 H1A 109.9
O3 C1 H1B 109.9
C2 C1 H1B 109.9
H1A C1 H1B 108.3
O4 C2 C1 108.1(8)
O4 C2 H2A 110.1
C1 C2 H2A 110.1
O4 C2 H2B 110.1
C1 C2 H2B 110.1
H2A C2 H2B 108.4
O4 C3 C4 108.6(7)
O4 C3 H3A 110.0
C4 C3 H3A 110.0
O4 C3 H3B 110.0
C4 C3 H3B 110.0
H3A C3 H3B 108.4
O5 C4 C3 108.7(8)
O5 C4 H4A 110.0
C3 C4 H4A 110.0
O5 C4 H4B 110.0
C3 C4 H4B 110.0
H4A C4 H4B 108.3
O5 C5 C6 109.6(8)
O5 C5 H5A 109.8
C6 C5 H5A 109.8
O5 C5 H5B 109.8
C6 C5 H5B 109.8
H5A C5 H5B 108.2
O6 C6 C5 108.3(8)
O6 C6 H6A 110.0
C5 C6 H6A 110.0
O6 C6 H6B 110.0
C5 C6 H6B 110.0
H6A C6 H6B 108.4
O6 C7 C8 109.0(7)
O6 C7 H7A 109.9
C8 C7 H7A 109.9
O6 C7 H7B 109.9
C8 C7 H7B 109.9
H7A C7 H7B 108.3
O7 C8 C7 110.0(7)
O7 C8 H8A 109.7
C7 C8 H8A 109.7
O7 C8 H8B 109.7
C7 C8 H8B 109.7
H8A C8 H8B 108.2
O7 C9 C10 109.3(7)
O7 C9 H9A 109.8
C10 C9 H9A 109.8
O7 C9 H9B 109.8
C10 C9 H9B 109.8
H9A C9 H9B 108.3
O8 C10 C9 108.2(8)
O8 C10 H10A 110.1
C9 C10 H10A 110.1
O8 C10 H10B 110.1
C9 C10 H10B 110.1
H10A C10 H10B 108.4
O8 C11 C12 109.8(9)
O8 C11 H11A 109.7
C12 C11 H11A 109.7
O8 C11 H11B 109.7
C12 C11 H11B 109.7
H11A C11 H11B 108.2
O3 C12 C11 108.6(9)
O3 C12 H12A 110.0
C11 C12 H12A 110.0
O3 C12 H12B 110.0
C11 C12 H12B 110.0
H12A C12 H12B 108.4
Si1 C13 H13A 109.5
Si1 C13 H13B 109.5
H13A C13 H13B 109.5
Si1 C13 H13C 109.5
H13A C13 H13C 109.5
H13B C13 H13C 109.5
Si1 C14 H14A 109.5
Si1 C14 H14B 109.5
H14A C14 H14B 109.5
Si1 C14 H14C 109.5
H14A C14 H14C 109.5
H14B C14 H14C 109.5
Si1 C15 H15A 109.5
Si1 C15 H15B 109.5
H15A C15 H15B 109.5
Si1 C15 H15C 109.5
H15A C15 H15C 109.5
H15B C15 H15C 109.5
Si2 C16 H16A 109.5
Si2 C16 H16B 109.5
H16A C16 H16B 109.5
Si2 C16 H16C 109.5
H16A C16 H16C 109.5
H16B C16 H16C 109.5
Si2 C17 H17A 109.5
Si2 C17 H17B 109.5
H17A C17 H17B 109.5
Si2 C17 H17C 109.5
H17A C17 H17C 109.5
H17B C17 H17C 109.5
Si2 C18 H18A 109.5
Si2 C18 H18B 109.5
H18A C18 H18B 109.5
Si2 C18 H18C 109.5
H18A C18 H18C 109.5
H18B C18 H18C 109.5
Si3 C19 H19A 109.5
Si3 C19 H19B 109.5
H19A C19 H19B 109.5
Si3 C19 H19C 109.5
H19A C19 H19C 109.5
H19B C19 H19C 109.5
Si3 C20 H20A 109.5
Si3 C20 H20B 109.5
H20A C20 H20B 109.5
Si3 C20 H20C 109.5
H20A C20 H20C 109.5
H20B C20 H20C 109.5
Si3 C21 K2 168.3(5)
Si3 C21 H21A 110.1
K2 C21 H21A 59.2
Si3 C21 H21B 108.9
K2 C21 H21B 73.2
H21A C21 H21B 109.5
Si3 C21 H21C 109.4
K2 C21 H21C 79.9
H21A C21 H21C 109.5
H21B C21 H21C 109.5
Si4 C22 H22A 109.5
Si4 C22 H22B 109.5
H22A C22 H22B 109.5
Si4 C22 H22C 109.5
H22A C22 H22C 109.5
H22B C22 H22C 109.5
Si4 C23 H23A 109.5
Si4 C23 H23B 109.5
H23A C23 H23B 109.5
Si4 C23 H23C 109.5
H23A C23 H23C 109.5
H23B C23 H23C 109.5
Si4 C24 H24A 109.5
Si4 C24 H24B 109.5
H24A C24 H24B 109.5
Si4 C24 H24C 109.5
H24A C24 H24C 109.5
H24B C24 H24C 109.5
O9 C25 C26 108.1(11)
O9 C25 H25A 110.1
C26 C25 H25A 110.1
O9 C25 H25B 110.1
C26 C25 H25B 110.1
H25A C25 H25B 108.4
O10 C26 C25 109.7(13)
O10 C26 H26A 109.7
C25 C26 H26A 109.7
O10 C26 H26B 109.7
C25 C26 H26B 109.7
H26A C26 H26B 108.2
C28 C27 O10 107.2(9)
C28 C27 H27A 110.3
O10 C27 H27A 110.3
C28 C27 H27B 110.3
O10 C27 H27B 110.3
H27A C27 H27B 108.5
O11 C28 C27 112.3(10)
O11 C28 H28A 109.1
C27 C28 H28A 109.1
O11 C28 H28B 109.1
C27 C28 H28B 109.1
H28A C28 H28B 107.9
O11 C29 C30 109.9(9)
O11 C29 H29A 109.7
C30 C29 H29A 109.7
O11 C29 H29B 109.7
C30 C29 H29B 109.7
H29A C29 H29B 108.2
O12 C30 C29 109.1(8)
O12 C30 H30A 109.9
C29 C30 H30A 109.9
O12 C30 H30B 109.9
C29 C30 H30B 109.9
H30A C30 H30B 108.3
O12 C31 C32 110.2(8)
O12 C31 H31A 109.6
C32 C31 H31A 109.6
O12 C31 H31B 109.6
C32 C31 H31B 109.6
H31A C31 H31B 108.1
O13 C32 C31 108.0(8)
O13 C32 H32A 110.1
C31 C32 H32A 110.1
O13 C32 H32B 110.1
C31 C32 H32B 110.1
H32A C32 H32B 108.4
O13 C33 C34 108.1(8)
O13 C33 H33A 110.1
C34 C33 H33A 110.1
O13 C33 H33B 110.1
C34 C33 H33B 110.1
H33A C33 H33B 108.4
O14 C34 C33 109.0(10)
O14 C34 H34A 109.9
C33 C34 H34A 109.9
O14 C34 H34B 109.9
C33 C34 H34B 109.9
H34A C34 H34B 108.3
O14 C35 C36 108.3(10)
O14 C35 H35A 110.0
C36 C35 H35A 110.0
O14 C35 H35B 110.0
C36 C35 H35B 110.0
H35A C35 H35B 108.4
O9 C36 C35 110.5(10)
O9 C36 K2 47.7(5)
C35 C36 K2 81.7(7)
O9 C36 H36A 109.5
C35 C36 H36A 109.5
K2 C36 H36A 85.4
O9 C36 H36B 109.5
C35 C36 H36B 109.5
K2 C36 H36B 157.2
H36A C36 H36B 108.1
Si5 C37 K2 161.3(5)
Si5 C37 H37A 110.1
K2 C37 H37A 75.7
Si5 C37 H37B 108.7
K2 C37 H37B 53.3
H37A C37 H37B 109.5
Si5 C37 H37C 109.6
K2 C37 H37C 83.9
H37A C37 H37C 109.5
H37B C37 H37C 109.5
Si5 C38 H38A 109.5
Si5 C38 H38B 109.5
H38A C38 H38B 109.5
Si5 C38 H38C 109.5
H38A C38 H38C 109.5
H38B C38 H38C 109.5
Si5 C39 H39A 109.5
Si5 C39 H39B 109.5
H39A C39 H39B 109.5
Si5 C39 H39C 109.5
H39A C39 H39C 109.5
H39B C39 H39C 109.5
Si6 C40 H40A 109.5
Si6 C40 H40B 109.5
H40A C40 H40B 109.5
Si6 C40 H40C 109.5
H40A C40 H40C 109.5
H40B C40 H40C 109.5
Si6 C41 H41A 109.5
Si6 C41 H41B 109.5
H41A C41 H41B 109.5
Si6 C41 H41C 109.5
H41A C41 H41C 109.5
H41B C41 H41C 109.5
Si6 C42 H42A 109.5
Si6 C42 H42B 109.5
H42A C42 H42B 109.5
Si6 C42 H42C 109.5
H42A C42 H42C 109.5
H42B C42 H42C 109.5
Si7 C43 H43A 109.5
Si7 C43 H43B 109.5
H43A C43 H43B 109.5
Si7 C43 H43C 109.5
H43A C43 H43C 109.5
H43B C43 H43C 109.5
Si7 C44 H44A 109.5
Si7 C44 H44B 109.5
H44A C44 H44B 109.5
Si7 C44 H44C 109.5
H44A C44 H44C 109.5
H44B C44 H44C 109.5
Si7 C45 H45A 109.5
Si7 C45 H45B 109.5
H45A C45 H45B 109.5
Si7 C45 H45C 109.5
H45A C45 H45C 109.5
H45B C45 H45C 109.5
Si8 C46 H46A 109.5
Si8 C46 H46B 109.5
H46A C46 H46B 109.5
Si8 C46 H46C 109.5
H46A C46 H46C 109.5
H46B C46 H46C 109.5
Si8 C47 H47A 109.5
Si8 C47 H47B 109.5
H47A C47 H47B 109.5
Si8 C47 H47C 109.5
H47A C47 H47C 109.5
H47B C47 H47C 109.5
Si8 C48 H48A 109.5
Si8 C48 H48B 109.5
H48A C48 H48B 109.5
Si8 C48 H48C 109.5
H48A C48 H48C 109.5
H48B C48 H48C 109.5
O1 N1 Fe1 152.1(7)
O2 N2 Fe1 170.0(6)
Si1 N3 Si2 123.8(3)
Si1 N3 Fe1 114.0(3)
Si2 N3 Fe1 117.1(3)
Si3 N4 Si4 123.2(3)
Si3 N4 Fe1 117.7(3)
Si4 N4 Fe1 115.6(3)
O15 N5 Fe2 150.9(7)
O16 N6 Fe2 163.0(7)
Si5 N7 Si6 123.4(3)
Si5 N7 Fe2 122.5(3)
Si6 N7 Fe2 112.5(3)
Si7 N8 Si8 124.2(3)
Si7 N8 Fe2 116.0(3)
Si8 N8 Fe2 115.5(3)
N1 O1 K1 154.5(6)
C1 O3 C12 113.4(8)
C1 O3 K1 116.2(6)
C12 O3 K1 111.8(5)
C3 O4 C2 112.4(7)
C3 O4 K1 113.7(5)
C2 O4 K1 112.9(5)
C5 O5 C4 114.2(7)
C5 O5 K1 113.4(5)
C4 O5 K1 115.4(5)
C6 O6 C7 112.4(7)
C6 O6 K1 114.3(5)
C7 O6 K1 114.0(5)
C8 O7 C9 113.2(7)
C8 O7 K1 117.1(5)
C9 O7 K1 117.6(5)
C11 O8 C10 112.1(8)
C11 O8 K1 115.0(6)
C10 O8 K1 114.2(5)
C36 O9 C25 114.2(11)
C36 O9 K2 110.4(7)
C25 O9 K2 111.8(6)
C26 O10 C27 112.6(11)
C26 O10 K2 113.0(7)
C27 O10 K2 113.5(7)
C28 O11 C29 115.1(9)
C28 O11 K2 114.6(7)
C29 O11 K2 116.0(5)
C30 O12 C31 112.4(8)
C30 O12 K2 116.4(6)
C31 O12 K2 116.2(5)
C32 O13 C33 111.7(8)
C32 O13 K2 112.3(5)
C33 O13 K2 117.0(7)
C34 O14 C35 115.3(10)
C34 O14 K2 112.6(6)
C35 O14 K2 113.6(7)
N3 Si1 C13 113.1(4)
N3 Si1 C15 115.3(4)
C13 Si1 C15 102.2(4)
N3 Si1 C14 111.9(4)
C13 Si1 C14 108.6(5)
C15 Si1 C14 105.0(5)
N3 Si2 C18 114.2(3)
N3 Si2 C17 110.8(4)
C18 Si2 C17 106.5(5)
N3 Si2 C16 112.5(4)
C18 Si2 C16 104.5(4)
C17 Si2 C16 108.0(5)
N4 Si3 C19 113.5(3)
N4 Si3 C21 111.5(3)
C19 Si3 C21 105.2(4)
N4 Si3 C20 112.1(3)
C19 Si3 C20 105.9(4)
C21 Si3 C20 108.2(4)
N4 Si4 C24 113.4(3)
N4 Si4 C22 114.0(3)
C24 Si4 C22 103.4(4)
N4 Si4 C23 111.2(4)
C24 Si4 C23 108.4(4)
C22 Si4 C23 105.8(4)
N7 Si5 C39 114.0(3)
N7 Si5 C37 113.4(4)
C39 Si5 C37 104.6(5)
N7 Si5 C38 112.8(4)
C39 Si5 C38 104.5(5)
C37 Si5 C38 106.8(5)
N7 Si6 C41 112.6(3)
N7 Si6 C40 112.5(3)
C41 Si6 C40 106.9(4)
N7 Si6 C42 114.7(3)
C41 Si6 C42 105.6(4)
C40 Si6 C42 103.8(4)
N8 Si7 C43 113.5(3)
N8 Si7 C44 111.4(4)
C43 Si7 C44 104.7(4)
N8 Si7 C45 113.7(4)
C43 Si7 C45 105.1(4)
C44 Si7 C45 107.8(5)
N8 Si8 C48 113.2(3)
N8 Si8 C46 112.2(3)
C48 Si8 C46 107.9(4)
N8 Si8 C47 114.2(3)
C48 Si8 C47 103.9(4)
C46 Si8 C47 104.8(4)
N2 Fe1 N1 110.5(3)
N2 Fe1 N4 104.3(3)
N1 Fe1 N4 108.9(3)
N2 Fe1 N3 109.2(3)
N1 Fe1 N3 106.4(3)
N4 Fe1 N3 117.5(2)
N6 Fe2 N5 104.2(3)
N6 Fe2 N8 107.7(3)
N5 Fe2 N8 109.3(3)
N6 Fe2 N7 109.0(3)
N5 Fe2 N7 109.8(3)
N8 Fe2 N7 116.1(2)
O7 K1 O6 60.53(18)
O7 K1 O1 74.46(17)
O6 K1 O1 97.12(18)
O7 K1 O5 120.58(19)
O6 K1 O5 60.92(18)
O1 K1 O5 103.70(19)
O7 K1 O8 60.23(18)
O6 K1 O8 118.93(19)
O1 K1 O8 80.51(19)
O5 K1 O8 175.79(18)
O7 K1 O3 120.1(2)
O6 K1 O3 177.32(17)
O1 K1 O3 85.54(19)
O5 K1 O3 118.9(2)
O8 K1 O3 61.0(2)
O7 K1 O4 178.32(16)
O6 K1 O4 119.6(2)
O1 K1 O4 107.08(18)
O5 K1 O4 59.90(19)
O8 K1 O4 119.2(2)
O3 K1 O4 59.7(2)
O12 K2 O10 118.0(2)
O12 K2 O11 59.8(2)
O10 K2 O11 60.3(2)
O12 K2 O9 174.63(19)
O10 K2 O9 61.3(3)
O11 K2 O9 120.7(3)
O12 K2 O13 60.28(19)
O10 K2 O13 177.25(19)
O11 K2 O13 118.6(2)
O9 K2 O13 120.2(2)
O12 K2 O14 118.2(2)
O10 K2 O14 121.2(3)
O11 K2 O14 177.8(2)
O9 K2 O14 61.1(3)
O13 K2 O14 59.8(2)
O12 K2 C37 83.1(2)
O10 K2 C37 89.6(2)
O11 K2 C37 97.2(2)
O9 K2 C37 91.6(2)
O13 K2 C37 88.1(2)
O14 K2 C37 81.4(2)
O12 K2 C21 103.5(2)
O10 K2 C21 95.4(2)
O11 K2 C21 94.3(2)
O9 K2 C21 81.8(2)
O13 K2 C21 87.2(2)
O14 K2 C21 87.2(2)
C37 K2 C21 168.5(2)
O12 K2 C36 155.1(3)
O10 K2 C36 79.8(4)
O11 K2 C36 140.1(4)
O9 K2 C36 21.9(3)
O13 K2 C36 101.1(4)
O14 K2 C36 41.4(4)
C37 K2 C36 79.8(3)
C21 K2 C36 90.9(3)
O12 K2 H21A 86.3
O10 K2 H21A 105.2
O11 K2 H21A 86.9
O9 K2 H21A 99.0
O13 K2 H21A 77.1
O14 K2 H21A 94.1
C37 K2 H21A 164.7
C21 K2 H21A 17.3
C36 K2 H21A 106.5
O12 K2 H21B 112.1
O10 K2 H21B 77.6
O11 K2 H21B 85.6
O9 K2 H21B 73.2
O13 K2 H21B 105.0
O14 K2 H21B 96.3
C37 K2 H21B 163.5
C21 K2 H21B 17.8
C36 K2 H21B 87.7
H21A K2 H21B 31.1
O12 K2 H37B 75.0
O10 K2 H37B 106.3
O11 K2 H37B 104.8
O9 K2 H37B 99.9
O13 K2 H37B 71.3
O14 K2 H37B 73.3
C37 K2 H37B 16.8
C21 K2 H37B 156.2
C36 K2 H37B 83.6
H21A K2 H37B 148.2
H21B K2 H37B 169.6

loop_
_geom_bond_atom_site_label_1
_geom_bond_atom_site_label_2
_geom_bond_distance
C1 O3 1.427(11)
C1 C2 1.473(14)
C1 H1A 0.9900
C1 H1B 0.9900
C2 O4 1.424(11)
C2 H2A 0.9900
C2 H2B 0.9900
C3 O4 1.411(11)
C3 C4 1.475(13)
C3 H3A 0.9900
C3 H3B 0.9900
C4 O5 1.425(10)
C4 H4A 0.9900
C4 H4B 0.9900
C5 O5 1.418(11)
C5 C6 1.486(12)
C5 H5A 0.9900
C5 H5B 0.9900
C6 O6 1.404(10)
C6 H6A 0.9900
C6 H6B 0.9900
C7 O6 1.432(9)
C7 C8 1.476(12)
C7 H7A 0.9900
C7 H7B 0.9900
C8 O7 1.394(10)
C8 H8A 0.9900
C8 H8B 0.9900
C9 O7 1.420(10)
C9 C10 1.495(13)
C9 H9A 0.9900
C9 H9B 0.9900
C10 O8 1.411(10)
C10 H10A 0.9900
C10 H10B 0.9900
C11 O8 1.411(12)
C11 C12 1.482(14)
C11 H11A 0.9900
C11 H11B 0.9900
C12 O3 1.437(12)
C12 H12A 0.9900
C12 H12B 0.9900
C13 Si1 1.866(9)
C13 H13A 0.9800
C13 H13B 0.9800
C13 H13C 0.9800
C14 Si1 1.884(9)
C14 H14A 0.9800
C14 H14B 0.9800
C14 H14C 0.9800
C15 Si1 1.878(9)
C15 H15A 0.9800
C15 H15B 0.9800
C15 H15C 0.9800
C16 Si2 1.880(8)
C16 H16A 0.9800
C16 H16B 0.9800
C16 H16C 0.9800
C17 Si2 1.876(9)
C17 H17A 0.9800
C17 H17B 0.9800
C17 H17C 0.9800
C18 Si2 1.859(9)
C18 H18A 0.9800
C18 H18B 0.9800
C18 H18C 0.9800
C19 Si3 1.879(8)
C19 H19A 0.9800
C19 H19B 0.9800
C19 H19C 0.9800
C20 Si3 1.886(8)
C20 H20A 0.9800
C20 H20B 0.9800
C20 H20C 0.9800
C21 Si3 1.881(8)
C21 K2 3.205(8)
C21 H21A 0.9800
C21 H21B 0.9800
C21 H21C 0.9800
C22 Si4 1.878(8)
C22 H22A 0.9800
C22 H22B 0.9800
C22 H22C 0.9800
C23 Si4 1.880(8)
C23 H23A 0.9800
C23 H23B 0.9800
C23 H23C 0.9800
C24 Si4 1.873(8)
C24 H24A 0.9800
C24 H24B 0.9800
C24 H24C 0.9800
C25 O9 1.453(15)
C25 C26 1.47(2)
C25 H25A 0.9900
C25 H25B 0.9900
C26 O10 1.380(13)
C26 H26A 0.9900
C26 H26B 0.9900
C27 C28 1.430(16)
C27 O10 1.445(14)
C27 H27A 0.9900
C27 H27B 0.9900
C28 O11 1.406(13)
C28 H28A 0.9900
C28 H28B 0.9900
C29 O11 1.419(12)
C29 C30 1.483(15)
C29 H29A 0.9900
C29 H29B 0.9900
C30 O12 1.389(11)
C30 H30A 0.9900
C30 H30B 0.9900
C31 O12 1.399(10)
C31 C32 1.475(13)
C31 H31A 0.9900
C31 H31B 0.9900
C32 O13 1.417(11)
C32 H32A 0.9900
C32 H32B 0.9900
C33 O13 1.422(12)
C33 C34 1.490(16)
C33 H33A 0.9900
C33 H33B 0.9900
C34 O14 1.400(15)
C34 H34A 0.9900
C34 H34B 0.9900
C35 O14 1.427(14)
C35 C36 1.452(18)
C35 H35A 0.9900
C35 H35B 0.9900
C36 O9 1.401(16)
C36 K2 3.523(13)
C36 H36A 0.9900
C36 H36B 0.9900
C37 Si5 1.868(8)
C37 K2 3.194(9)
C37 H37A 0.9800
C37 H37B 0.9800
C37 H37C 0.9800
C38 Si5 1.895(9)
C38 H38A 0.9800
C38 H38B 0.9800
C38 H38C 0.9800
C39 Si5 1.845(9)
C39 H39A 0.9800
C39 H39B 0.9800
C39 H39C 0.9800
C40 Si6 1.884(8)
C40 H40A 0.9800
C40 H40B 0.9800
C40 H40C 0.9800
C41 Si6 1.845(9)
C41 H41A 0.9800
C41 H41B 0.9800
C41 H41C 0.9800
C42 Si6 1.887(8)
C42 H42A 0.9800
C42 H42B 0.9800
C42 H42C 0.9800
C43 Si7 1.866(8)
C43 H43A 0.9800
C43 H43B 0.9800
C43 H43C 0.9800
C44 Si7 1.881(9)
C44 H44A 0.9800
C44 H44B 0.9800
C44 H44C 0.9800
C45 Si7 1.883(9)
C45 H45A 0.9800
C45 H45B 0.9800
C45 H45C 0.9800
C46 Si8 1.864(8)
C46 H46A 0.9800
C46 H46B 0.9800
C46 H46C 0.9800
C47 Si8 1.875(8)
C47 H47A 0.9800
C47 H47B 0.9800
C47 H47C 0.9800
C48 Si8 1.858(7)
C48 H48A 0.9800
C48 H48B 0.9800
C48 H48C 0.9800
N1 O1 1.190(7)
N1 Fe1 1.700(6)
N2 O2 1.152(8)
N2 Fe1 1.686(7)
N3 Si1 1.683(6)
N3 Si2 1.709(6)
N3 Fe1 2.010(5)
N4 Si3 1.708(5)
N4 Si4 1.713(6)
N4 Fe1 1.971(5)
N5 O15 1.184(8)
N5 Fe2 1.706(7)
N6 O16 1.175(8)
N6 Fe2 1.695(7)
N7 Si5 1.701(6)
N7 Si6 1.712(6)
N7 Fe2 2.009(6)
N8 Si7 1.704(5)
N8 Si8 1.712(5)
N8 Fe2 1.976(5)
O1 K1 2.778(6)
O3 K1 2.803(6)
O4 K1 2.828(6)
O5 K1 2.778(6)
O6 K1 2.769(5)
O7 K1 2.748(5)
O8 K1 2.779(6)
O9 K2 2.781(7)
O10 K2 2.778(7)
O11 K2 2.779(6)
O12 K2 2.768(6)
O13 K2 2.794(6)
O14 K2 2.795(7)
K2 H21A 2.8309
K2 H21B 3.0691
K2 H37B 2.7232
